data_7035732
loop_
_publ_author_name
'Pan\(a, Amalia'
'Chiriac, Florentina L.'
'Secu, Mihail'
'Pasuk, Iuliana'
'Ferbinteanu, Marilena'
'Micutz, Marin'
'C\^ircu, Viorel'

_publ_section_title
;
 A new class of thermotropic lanthanidomesogens: Eu(iii) nitrate complexes
 with mesogenic 4-pyridone ligands.
;
_journal_issue 32
_journal_name_full 'Dalton transactions (Cambridge, England : 2003)'
_journal_page_first 14196
_journal_page_last 14199
_journal_paper_doi 10.1039/c5dt01197c
_journal_volume 44
_journal_year 2015
_chemical_formula_moiety 'C36 H33 Eu N6 O12, 2(C2 H3 N)'
_chemical_formula_sum 'C40 H39 Eu N8 O12'
_chemical_formula_weight 975.75
_space_group_IT_number 2
_symmetry_cell_setting triclinic
_symmetry_Int_Tables_number 2
_symmetry_space_group_name_Hall '-P 1'
_symmetry_space_group_name_H-M 'P -1'
_atom_sites_solution_hydrogens mixed
_audit_creation_date 2015-06-12T09:13:05-00:00
_audit_creation_method 'WinGX routine CIF_UPDATE'
_audit_update_record
;
2015-06-16 deposited with the CCDC.
2015-07-08 downloaded from the CCDC.
;
_cell_angle_alpha 78.952(6)
_cell_angle_beta 80.569(6)
_cell_angle_gamma 61.141(4)
_cell_formula_units_Z 2
_cell_length_a 13.2723(4)
_cell_length_b 13.4162(3)
_cell_length_c 14.6520(10)
_cell_measurement_reflns_used 23923
_cell_measurement_temperature 293(2)
_cell_measurement_theta_max 27.5
_cell_measurement_theta_min 3
_cell_volume 2234.9(2)
_computing_cell_refinement
;
        CrystalClear-SM Expert 2.0 r14 (Rigaku, 2011)
;
_computing_data_collection
;
        CrystalClear-SM Expert 2.0 r14 (Rigaku, 2011)
;
_computing_data_reduction
;
        CrystalClear-SM Expert 2.0 r14 (Rigaku, 2011)
;
_computing_molecular_graphics WinGX
_computing_publication_material 'SHELXL-2014/7 (Sheldrick, 2014)'
_computing_structure_refinement 'SHELXL-2014/7 (Sheldrick, 2014)'
_computing_structure_solution 'SHELXT-2014/7 (Sheldrick, 2014)'
_diffrn_ambient_temperature 293(2)
_diffrn_detector 'imaging plate'
_diffrn_detector_area_resol_mean 10
_diffrn_measured_fraction_theta_full 0.965
_diffrn_measured_fraction_theta_max 0.955
_diffrn_measurement_device
;
        three-circle diffractometer
;
_diffrn_measurement_device_type
;
        Rigaku RAXIS Rapid II
;
_diffrn_measurement_method 'profile data from \w-scans'
_diffrn_measurement_specimen_support Fiber
_diffrn_orient_matrix_type FS_PROCESS
_diffrn_orient_matrix_UB_11 -0.034975
_diffrn_orient_matrix_UB_12 0.085635
_diffrn_orient_matrix_UB_13 -0.010609
_diffrn_orient_matrix_UB_21 -0.078742
_diffrn_orient_matrix_UB_22 0.005862
_diffrn_orient_matrix_UB_23 0.015638
_diffrn_orient_matrix_UB_31 0.005362
_diffrn_orient_matrix_UB_32 0.000546
_diffrn_orient_matrix_UB_33 0.067172
_diffrn_radiation_monochromator 'bent graphite'
_diffrn_radiation_type MoK\a
_diffrn_radiation_wavelength 0.71073
_diffrn_reflns_av_R_equivalents 0.0382
_diffrn_reflns_av_unetI/netI 0.0393
_diffrn_reflns_laue_measured_fraction_full 0.965
_diffrn_reflns_laue_measured_fraction_max 0.955
_diffrn_reflns_limit_h_max 17
_diffrn_reflns_limit_h_min -17
_diffrn_reflns_limit_k_max 17
_diffrn_reflns_limit_k_min -17
_diffrn_reflns_limit_l_max 18
_diffrn_reflns_limit_l_min -19
_diffrn_reflns_number 27295
_diffrn_reflns_point_group_measured_fraction_full 0.965
_diffrn_reflns_point_group_measured_fraction_max 0.955
_diffrn_reflns_theta_full 25.242
_diffrn_reflns_theta_max 27.485
_diffrn_reflns_theta_min 3.003
_diffrn_source 'Rotating Anode'
_exptl_absorpt_coefficient_mu 1.47
_exptl_absorpt_correction_T_max 1.00
_exptl_absorpt_correction_T_min 0.784
_exptl_absorpt_correction_type multi-scan
_exptl_crystal_colour Colorless
_exptl_crystal_density_diffrn 1.45
_exptl_crystal_description Prism
_exptl_crystal_F_000 988
_exptl_crystal_preparation Luminescent
_exptl_crystal_size_max 0.3
_exptl_crystal_size_mid 0.2
_exptl_crystal_size_min 0.15
_refine_diff_density_max 1.156
_refine_diff_density_min -0.64
_refine_diff_density_rms 0.074
_refine_ls_extinction_method none
_refine_ls_goodness_of_fit_ref 1.058
_refine_ls_hydrogen_treatment constr
_refine_ls_matrix_type full
_refine_ls_number_parameters 661
_refine_ls_number_reflns 9808
_refine_ls_number_restraints 373
_refine_ls_restrained_S_all 1.071
_refine_ls_R_factor_all 0.0375
_refine_ls_R_factor_gt 0.0308
_refine_ls_shift/su_max 0.001
_refine_ls_shift/su_mean 0
_refine_ls_structure_factor_coef Fsqd
_refine_ls_weighting_details
;
 w=1/[\s^2^(Fo^2^)+(0.0318P)^2^+0.8077P+1.0000sin\q/\l]
 where P=(Fo^2^+2Fc^2^)/3
;
_refine_ls_weighting_scheme calc
_refine_ls_wR_factor_gt 0.069
_refine_ls_wR_factor_ref 0.0738
_reflns_Friedel_coverage 0
_reflns_number_gt 8664
_reflns_number_total 9808
_reflns_threshold_expression 'I > 2\s(I)'
_cod_data_source_file c5dt01197c2.cif
_cod_data_source_block mf1s12pa
_cod_depositor_comments 'Adding full bibliography for 7035732.cif.'
_cod_database_code 7035732
_shelx_estimated_absorpt_t_min 0.667
_shelx_estimated_absorpt_t_max 0.81

loop_
_symmetry_equiv_pos_as_xyz
'x, y, z'
'-x, -y, -z'

loop_
_atom_site_label
_atom_site_type_symbol
_atom_site_fract_x
_atom_site_fract_y
_atom_site_fract_z
_atom_site_U_iso_or_equiv
_atom_site_adp_type
_atom_site_occupancy
_atom_site_site_symmetry_order
_atom_site_calc_flag
_atom_site_refinement_flags_posn
_atom_site_refinement_flags_adp
_atom_site_refinement_flags_occupancy
_atom_site_disorder_assembly
_atom_site_disorder_group
Eu1 Eu 0.33698(2) 0.35198(2) 0.38183(2) 0.03590(5) Uani 1 1 d . . . . .
O1 O 0.47842(18) 0.29857(17) 0.48031(16) 0.0520(5) Uani 1 1 d . . . . .
C1 C 0.5435(2) 0.2180(2) 0.5388(2) 0.0428(6) Uani 1 1 d . . . . .
C2 C 0.5651(3) 0.1024(3) 0.5459(2) 0.0527(8) Uani 1 1 d . . . . .
H2 H 0.5267 0.084 0.5096 0.063 Uiso 1 1 calc R U . . .
C3 C 0.6408(3) 0.0185(3) 0.6047(3) 0.0549(8) Uani 1 1 d . . . . .
H3 H 0.6547 -0.0568 0.6067 0.066 Uiso 1 1 calc R U . . .
C4 C 0.6740(3) 0.1510(3) 0.6590(3) 0.0618(9) Uani 1 1 d . . . . .
H4 H 0.7109 0.167 0.6985 0.074 Uiso 1 1 calc R U . . .
C5 C 0.5998(3) 0.2379(3) 0.6018(2) 0.0563(8) Uani 1 1 d . . . . .
H5 H 0.5853 0.3125 0.604 0.068 Uiso 1 1 calc R U . . .
N1 N 0.6963(2) 0.0415(2) 0.6604(2) 0.0530(6) Uani 1 1 d . . . . .
C6 C 0.7880(3) -0.0523(3) 0.7165(3) 0.0657(10) Uani 1 1 d . . . . .
H6A H 0.7773 -0.1203 0.7266 0.079 Uiso 1 1 calc R U . . .
H6B H 0.782 -0.0295 0.777 0.079 Uiso 1 1 calc R U . . .
C7 C 0.9059(3) -0.0801(3) 0.6687(3) 0.0614(9) Uani 1 1 d . . . . .
C8 C 0.9439(4) -0.1342(3) 0.5904(3) 0.0783(12) Uani 1 1 d . . . . .
H8 H 0.8969 -0.1557 0.5675 0.094 Uiso 1 1 calc R U . . .
C9 C 1.0500(5) -0.1571(4) 0.5454(4) 0.0992(16) Uani 1 1 d . . . . .
H9 H 1.0748 -0.1939 0.4923 0.119 Uiso 1 1 calc R U . . .
C10 C 1.1205(5) -0.1253(5) 0.5791(5) 0.1058(19) Uani 1 1 d . . . . .
H10 H 1.1921 -0.1392 0.5481 0.127 Uiso 1 1 calc R U . . .
C11 C 1.0840(5) -0.0736(5) 0.6580(5) 0.1029(17) Uani 1 1 d . . . . .
H11 H 1.1318 -0.0538 0.6819 0.124 Uiso 1 1 calc R U . . .
C12 C 0.9775(4) -0.0506(4) 0.7025(3) 0.0809(12) Uani 1 1 d . . . . .
H12 H 0.9532 -0.0147 0.7561 0.097 Uiso 1 1 calc R U . . .
O2 O 0.22464(18) 0.47677(18) 0.48806(15) 0.0488(5) Uani 1 1 d . . . . .
C13 C 0.2335(2) 0.5162(2) 0.5578(2) 0.0405(6) Uani 1 1 d . . . . .
C14 C 0.3255(3) 0.5398(3) 0.5633(2) 0.0503(7) Uani 1 1 d . . . . .
H14 H 0.3845 0.5235 0.5156 0.06 Uiso 1 1 calc R U . . .
C15 C 0.3291(3) 0.5858(3) 0.6367(2) 0.0500(7) Uani 1 1 d . . . . .
H15 H 0.39 0.6013 0.6377 0.06 Uiso 1 1 calc R U . . .
C16 C 0.1579(3) 0.5874(3) 0.7057(2) 0.0485(7) Uani 1 1 d . . . . .
H16 H 0.1008 0.6038 0.755 0.058 Uiso 1 1 calc R U . . .
C17 C 0.1495(3) 0.5427(3) 0.6344(2) 0.0469(7) Uani 1 1 d . . . . .
H17 H 0.087 0.5289 0.6355 0.056 Uiso 1 1 calc R U . . .
N2 N 0.2465(2) 0.6095(2) 0.70823(17) 0.0451(5) Uani 1 1 d . . . . .
C18 C 0.2519(4) 0.6586(3) 0.7885(2) 0.0634(9) Uani 1 1 d . . . . .
H18A H 0.1754 0.7182 0.8054 0.076 Uiso 1 1 calc R U . . .
H18B H 0.3023 0.6937 0.7702 0.076 Uiso 1 1 calc R U . . .
C19 C 0.2949(3) 0.5708(4) 0.8717(2) 0.0704(10) Uani 1 1 d D U . . .
C20 C 0.3959(7) 0.4594(7) 0.8616(6) 0.087(2) Uani 0.55 1 d D U P A 1
H20 H 0.4352 0.4439 0.8032 0.105 Uiso 0.55 1 calc R U P A 1
C21 C 0.4333(8) 0.3776(9) 0.9380(7) 0.126(4) Uani 0.55 1 d D U P A 1
H21 H 0.5003 0.3089 0.931 0.151 Uiso 0.55 1 calc R U P A 1
C22 C 0.3758(12) 0.3945(12) 1.0213(7) 0.123(4) Uani 0.55 1 d D U P A 1
H22 H 0.4042 0.3396 1.0727 0.147 Uiso 0.55 1 calc R U P A 1
C23 C 0.2697(6) 0.4978(6) 1.0317(3) 0.1172(19) Uani 1 1 d D U . . .
H23A H 0.2237 0.5072 1.0878 0.141 Uiso 0.55 1 calc R U P A 1
H23B H 0.2213 0.4898 1.0829 0.141 Uiso 0.45 1 calc R U P A 2
C24 C 0.2381(11) 0.5810(13) 0.9581(7) 0.085(4) Uani 0.55 1 d D U P A 1
H24 H 0.1728 0.6503 0.9672 0.101 Uiso 0.55 1 calc R U P A 1
C20' C 0.4070(8) 0.5231(9) 0.8840(7) 0.095(4) Uani 0.45 1 d D U P A 2
H20' H 0.4567 0.5342 0.8353 0.114 Uiso 0.45 1 calc R U P A 2
C21' C 0.4514(9) 0.4587(11) 0.9655(8) 0.114(4) Uani 0.45 1 d D U P A 2
H21' H 0.5302 0.4243 0.972 0.137 Uiso 0.45 1 calc R U P A 2
C22' C 0.3764(16) 0.4462(15) 1.0378(9) 0.120(5) Uani 0.45 1 d D U P A 2
H22' H 0.4055 0.3983 1.0923 0.144 Uiso 0.45 1 calc R U P A 2
C24' C 0.2204(13) 0.5679(16) 0.9494(8) 0.076(4) Uani 0.45 1 d D U P A 2
H24' H 0.1408 0.6107 0.9474 0.092 Uiso 0.45 1 calc R U P A 2
O3 O 0.28737(18) 0.22290(17) 0.48065(14) 0.0477(5) Uani 1 1 d . . . . .
C25 C 0.2179(2) 0.2225(2) 0.5523(2) 0.0415(6) Uani 1 1 d . . . . .
C26 C 0.2533(3) 0.1334(3) 0.6285(2) 0.0513(7) Uani 1 1 d . . . . .
H26 H 0.3276 0.0725 0.6257 0.062 Uiso 1 1 calc R U . . .
C27 C 0.1800(3) 0.1361(3) 0.7051(2) 0.0533(8) Uani 1 1 d . . . . .
H27 H 0.206 0.0777 0.7548 0.064 Uiso 1 1 calc R U . . .
C28 C 0.0319(3) 0.3058(3) 0.6396(2) 0.0483(7) Uani 1 1 d . . . . .
H28 H -0.044 0.3638 0.6438 0.058 Uiso 1 1 calc R U . . .
C29 C 0.1015(3) 0.3084(2) 0.5611(2) 0.0468(7) Uani 1 1 d . . . . .
H29 H 0.0723 0.3675 0.5124 0.056 Uiso 1 1 calc R U . . .
N3 N 0.0701(2) 0.2212(2) 0.71149(18) 0.0470(6) Uani 1 1 d . . . . .
C30 C -0.0008(3) 0.2258(3) 0.8016(2) 0.0602(9) Uani 1 1 d . . . . .
H30A H 0.0028 0.1512 0.8231 0.072 Uiso 1 1 calc R U . . .
H30B H -0.0806 0.2811 0.7926 0.072 Uiso 1 1 calc R U . . .
C31 C 0.0410(3) 0.2590(3) 0.8739(2) 0.0644(9) Uani 1 1 d D U . . .
C32 C 0.0281(11) 0.3702(9) 0.8552(9) 0.083(3) Uani 0.5 1 d D U P B 1
H32 H 0.0009 0.4162 0.7996 0.1 Uiso 0.5 1 calc R U P B 1
C33 C 0.0572(13) 0.4102(10) 0.9224(10) 0.112(5) Uani 0.5 1 d D U P B 1
H33 H 0.0521 0.483 0.9119 0.134 Uiso 0.5 1 calc R U P B 1
C34 C 0.0938(18) 0.3401(12) 1.0049(12) 0.129(6) Uani 0.5 1 d D U P B 1
H34 H 0.1079 0.3697 1.051 0.154 Uiso 0.5 1 calc R U P B 1
C35 C 0.113(3) 0.216(3) 1.0250(14) 0.132(7) Uani 0.5 1 d D U P B 1
H35 H 0.1499 0.1634 1.0751 0.159 Uiso 0.5 1 calc R U P B 1
C32' C 0.0785(12) 0.3408(10) 0.8602(10) 0.103(5) Uani 0.5 1 d D U P B 2
H32' H 0.0697 0.3851 0.802 0.124 Uiso 0.5 1 calc R U P B 2
C33' C 0.1272(13) 0.3630(11) 0.9236(12) 0.119(5) Uani 0.5 1 d D U P B 2
H33' H 0.1468 0.4224 0.9084 0.143 Uiso 0.5 1 calc R U P B 2
C34' C 0.1476(16) 0.2977(14) 1.0107(11) 0.118(5) Uani 0.5 1 d D U P B 2
H34' H 0.1895 0.3025 1.0533 0.141 Uiso 0.5 1 calc R U P B 2
C35' C 0.102(3) 0.229(3) 1.0259(12) 0.115(6) Uani 0.5 1 d D U P B 2
H35' H 0.0903 0.2011 1.0878 0.138 Uiso 0.5 1 calc R U P B 2
C36 C 0.0671(4) 0.1932(4) 0.9588(3) 0.0867(13) Uani 1 1 d D U . . .
H36A H 0.0534 0.13 0.9723 0.104 Uiso 0.5 1 calc R U P B 1
H36B H 0.0621 0.1251 0.9716 0.104 Uiso 0.5 1 calc R U P B 2
N4 N 0.1658(2) 0.3544(2) 0.27494(17) 0.0463(6) Uani 1 1 d . . . . .
O4 O 0.13152(18) 0.41462(18) 0.34023(15) 0.0486(5) Uani 1 1 d . . . . .
O5 O 0.27381(19) 0.2928(2) 0.25980(16) 0.0560(5) Uani 1 1 d . . . . .
O6 O 0.0995(2) 0.3514(3) 0.22809(18) 0.0724(7) Uani 1 1 d . . . . .
N5 N 0.3200(2) 0.5733(2) 0.28069(19) 0.0494(6) Uani 1 1 d . . . . .
O7 O 0.25839(19) 0.52978(17) 0.26626(16) 0.0522(5) Uani 1 1 d . . . . .
O8 O 0.39599(19) 0.51523(19) 0.33692(16) 0.0528(5) Uani 1 1 d . . . . .
O9 O 0.3045(3) 0.6674(2) 0.2405(2) 0.0863(9) Uani 1 1 d . . . . .
N6 N 0.5443(2) 0.1909(2) 0.2772(2) 0.0593(7) Uani 1 1 d . . . . .
O10 O 0.50323(19) 0.29944(19) 0.26174(17) 0.0605(6) Uani 1 1 d . . . . .
O11 O 0.48910(19) 0.15211(18) 0.33800(16) 0.0538(5) Uani 1 1 d . . . . .
O12 O 0.6319(3) 0.1292(3) 0.2340(3) 0.1150(14) Uani 1 1 d . . . . .
N7 N 0.8964(5) 0.0702(5) 0.1052(4) 0.1256(18) Uani 1 1 d D . . . .
C37 C 0.8255(6) 0.1188(5) 0.0570(4) 0.0966(15) Uani 1 1 d D . . . .
C38 C 0.7338(8) 0.1811(7) -0.0046(6) 0.188(4) Uani 1 1 d D . . . .
H38A H 0.6612 0.1959 0.0302 0.282 Uiso 1 1 calc R U . . .
H38B H 0.7464 0.1362 -0.053 0.282 Uiso 1 1 calc R U . . .
H38C H 0.7327 0.2525 -0.0319 0.282 Uiso 1 1 calc R U . . .
N8 N 0.575(2) 0.108(2) 0.876(3) 0.164(12) Uani 0.35 1 d D U P C 1
C39 C 0.491(2) 0.178(3) 0.846(2) 0.208(14) Uani 0.35 1 d D U P C 1
C40 C 0.381(2) 0.259(3) 0.8080(19) 0.229(15) Uani 0.35 1 d D U P C 1
H40A H 0.394 0.2848 0.7435 0.343 Uiso 0.35 1 calc R U P C 1
H40B H 0.3429 0.3238 0.8424 0.343 Uiso 0.35 1 calc R U P C 1
H40C H 0.3328 0.2226 0.8133 0.343 Uiso 0.35 1 calc R U P C 1
N8' N 0.6037(16) 0.043(2) 0.9071(19) 0.171(9) Uani 0.5 1 d D U P D 2
C39' C 0.5183(13) 0.0659(16) 0.8802(11) 0.131(5) Uani 0.5 1 d D U P D 2
C40' C 0.4082(15) 0.095(2) 0.8462(15) 0.223(10) Uani 0.5 1 d D U P D 2
H40D H 0.462 0.055 0.7973 0.334 Uiso 0.5 1 calc R U P D 2
H40E H 0.4467 0.1141 0.8847 0.334 Uiso 0.5 1 calc R U P D 2
H40F H 0.3461 0.1642 0.8194 0.334 Uiso 0.5 1 calc R U P D 2
N8" N 0.581(3) -0.125(3) 0.905(2) 0.124(11) Uiso 0.15 1 d D . P D 2
C39" C 0.490(3) -0.056(4) 0.889(3) 0.139(16) Uiso 0.15 1 d D . P D 2
C40" C 0.373(3) 0.040(4) 0.889(4) 0.132(16) Uiso 0.15 1 d D . P D 2
H40G H 0.3203 0.0351 0.8547 0.198 Uiso 0.15 1 calc R U P D 2
H40H H 0.3337 0.0719 0.9455 0.198 Uiso 0.15 1 calc R U P D 2
H40I H 0.4354 -0.0356 0.9041 0.198 Uiso 0.15 1 calc R U P D 2

loop_
_atom_site_aniso_label
_atom_site_aniso_U_11
_atom_site_aniso_U_22
_atom_site_aniso_U_33
_atom_site_aniso_U_23
_atom_site_aniso_U_13
_atom_site_aniso_U_12
Eu1 0.03292(7) 0.03535(8) 0.04040(8) -0.00712(6) -0.00402(5) -0.01559(5)
O1 0.0512(12) 0.0427(11) 0.0620(14) -0.0012(11) -0.0243(11) -0.0177(10)
C1 0.0427(15) 0.0412(14) 0.0461(16) -0.0056(13) -0.0091(13) -0.0193(12)
C2 0.0567(19) 0.0434(15) 0.066(2) -0.0087(15) -0.0198(16) -0.0250(14)
C3 0.060(2) 0.0357(14) 0.075(2) -0.0052(16) -0.0175(17) -0.0237(14)
C4 0.084(3) 0.0479(17) 0.065(2) -0.0027(17) -0.0356(19) -0.0334(17)
C5 0.073(2) 0.0395(15) 0.066(2) -0.0038(16) -0.0280(18) -0.0282(15)
N1 0.0615(17) 0.0385(13) 0.0604(17) 0.0010(13) -0.0228(13) -0.0216(12)
C6 0.080(3) 0.0475(18) 0.064(2) 0.0113(17) -0.033(2) -0.0235(17)
C7 0.070(2) 0.0391(16) 0.068(2) 0.0093(17) -0.0319(19) -0.0180(15)
C8 0.087(3) 0.059(2) 0.078(3) -0.008(2) -0.031(2) -0.019(2)
C9 0.103(4) 0.070(3) 0.084(3) -0.001(3) -0.016(3) -0.009(3)
C10 0.074(3) 0.076(3) 0.130(5) 0.023(3) -0.011(3) -0.017(3)
C11 0.085(4) 0.092(4) 0.141(5) 0.001(4) -0.036(4) -0.046(3)
C12 0.086(3) 0.069(2) 0.096(3) -0.008(2) -0.034(3) -0.035(2)
O2 0.0455(11) 0.0521(11) 0.0523(12) -0.0205(10) -0.0003(9) -0.0218(9)
C13 0.0378(14) 0.0342(13) 0.0487(16) -0.0102(13) -0.0050(12) -0.0140(11)
C14 0.0402(15) 0.0559(17) 0.0591(19) -0.0176(15) 0.0057(13) -0.0251(14)
C15 0.0408(16) 0.0564(17) 0.0608(19) -0.0161(16) -0.0030(14) -0.0262(14)
C16 0.0470(16) 0.0594(18) 0.0444(16) -0.0122(15) 0.0002(13) -0.0283(14)
C17 0.0403(15) 0.0589(17) 0.0494(17) -0.0087(15) -0.0028(13) -0.0289(14)
N2 0.0508(14) 0.0466(13) 0.0432(13) -0.0047(11) -0.0095(11) -0.0257(11)
C18 0.080(2) 0.075(2) 0.055(2) -0.0211(18) -0.0061(17) -0.046(2)
C19 0.064(2) 0.112(3) 0.0500(19) -0.010(2) -0.0062(16) -0.051(2)
C20 0.064(5) 0.122(7) 0.061(4) -0.001(4) -0.014(3) -0.033(4)
C21 0.092(7) 0.152(9) 0.092(6) 0.022(6) -0.040(5) -0.028(6)
C22 0.134(8) 0.179(10) 0.067(5) 0.036(7) -0.052(5) -0.088(7)
C23 0.169(5) 0.158(5) 0.052(2) -0.013(3) 0.011(3) -0.105(5)
C24 0.116(8) 0.097(6) 0.063(5) -0.033(4) 0.007(5) -0.064(6)
C20' 0.066(5) 0.126(9) 0.087(7) 0.034(7) -0.024(5) -0.052(6)
C21' 0.108(7) 0.141(10) 0.098(8) 0.034(8) -0.052(6) -0.067(8)
C22' 0.168(9) 0.163(14) 0.066(7) 0.011(8) -0.043(7) -0.105(10)
C24' 0.093(7) 0.107(9) 0.054(5) -0.035(5) 0.019(4) -0.065(7)
O3 0.0517(12) 0.0446(11) 0.0476(11) -0.0088(9) 0.0065(9) -0.0253(10)
C25 0.0468(16) 0.0379(14) 0.0459(16) -0.0108(13) -0.0021(13) -0.0231(12)
C26 0.0443(16) 0.0414(15) 0.0550(19) -0.0051(15) 0.0004(14) -0.0114(13)
C27 0.0537(18) 0.0428(15) 0.0502(18) 0.0008(15) -0.0026(14) -0.0151(14)
C28 0.0416(16) 0.0457(16) 0.0497(17) -0.0057(15) -0.0044(13) -0.0143(13)
C29 0.0493(17) 0.0396(14) 0.0449(16) -0.0012(13) -0.0065(13) -0.0163(13)
N3 0.0474(14) 0.0453(13) 0.0452(14) -0.0058(12) 0.0014(11) -0.0208(11)
C30 0.056(2) 0.064(2) 0.0494(18) -0.0020(17) 0.0068(15) -0.0244(17)
C31 0.080(2) 0.0564(19) 0.0435(17) -0.0059(16) 0.0069(17) -0.0249(18)
C32 0.134(10) 0.063(5) 0.046(5) -0.005(4) -0.019(6) -0.038(6)
C33 0.190(15) 0.111(9) 0.061(6) -0.017(7) -0.008(9) -0.089(10)
C34 0.199(17) 0.150(11) 0.068(7) -0.009(9) -0.047(10) -0.096(13)
C35 0.19(2) 0.135(12) 0.063(11) 0.007(10) -0.043(12) -0.068(13)
C32' 0.188(15) 0.091(8) 0.056(6) 0.003(6) -0.019(8) -0.087(9)
C33' 0.204(16) 0.106(9) 0.079(7) -0.010(7) -0.025(11) -0.094(10)
C34' 0.171(15) 0.129(11) 0.063(7) -0.024(7) -0.010(8) -0.073(10)
C35' 0.163(16) 0.140(14) 0.046(8) 0.001(8) -0.010(9) -0.078(12)
C36 0.115(4) 0.075(3) 0.058(2) 0.008(2) -0.010(2) -0.040(3)
N4 0.0452(14) 0.0588(15) 0.0430(13) -0.0033(12) -0.0087(11) -0.0302(12)
O4 0.0431(11) 0.0561(12) 0.0498(12) -0.0164(10) -0.0021(9) -0.0228(10)
O5 0.0442(12) 0.0684(14) 0.0576(13) -0.0261(12) -0.0030(10) -0.0221(11)
O6 0.0601(15) 0.109(2) 0.0616(15) -0.0181(15) -0.0179(12) -0.0435(15)
N5 0.0562(16) 0.0423(13) 0.0544(16) -0.0064(12) -0.0086(12) -0.0254(12)
O7 0.0577(13) 0.0455(11) 0.0590(13) 0.0013(10) -0.0207(11) -0.0267(10)
O8 0.0510(12) 0.0547(12) 0.0593(13) -0.0028(11) -0.0158(10) -0.0280(10)
O9 0.121(2) 0.0537(14) 0.100(2) 0.0194(15) -0.0427(19) -0.0535(16)
N6 0.0476(15) 0.0520(15) 0.0600(17) -0.0112(14) 0.0082(13) -0.0113(13)
O10 0.0511(13) 0.0488(12) 0.0703(16) -0.0028(12) 0.0082(11) -0.0202(10)
O11 0.0513(12) 0.0457(11) 0.0595(14) -0.0088(10) 0.0040(10) -0.0206(10)
O12 0.084(2) 0.0711(18) 0.126(3) -0.0177(19) 0.052(2) -0.0029(16)
N7 0.152(5) 0.112(4) 0.114(4) -0.013(3) -0.032(4) -0.057(4)
C37 0.123(5) 0.088(3) 0.089(4) -0.020(3) -0.005(3) -0.056(3)
C38 0.216(9) 0.184(8) 0.194(9) 0.035(7) -0.128(8) -0.105(7)
N8 0.124(19) 0.20(3) 0.19(3) -0.10(3) -0.015(14) -0.067(17)
C39 0.17(2) 0.26(3) 0.16(2) -0.04(2) -0.02(2) -0.07(2)
C40 0.135(19) 0.34(4) 0.15(2) -0.02(3) -0.003(16) -0.07(2)
N8' 0.102(10) 0.22(2) 0.155(16) -0.035(15) -0.008(9) -0.042(13)
C39' 0.117(10) 0.156(13) 0.120(11) -0.047(10) 0.011(8) -0.061(11)
C40' 0.157(14) 0.36(3) 0.20(2) -0.10(2) -0.015(13) -0.140(19)

loop_
_atom_type_symbol
_atom_type_description
_atom_type_scat_dispersion_real
_atom_type_scat_dispersion_imag
_atom_type_scat_source
C C 0.0033 0.0016 'International Tables Vol C Tables 4.2.6.8 and 6.1.1.4'
H H 0 0 'International Tables Vol C Tables 4.2.6.8 and 6.1.1.4'
Eu Eu -0.1578 3.6682 'International Tables Vol C Tables 4.2.6.8 and 6.1.1.4'
N N 0.0061 0.0033 'International Tables Vol C Tables 4.2.6.8 and 6.1.1.4'
O O 0.0106 0.006 'International Tables Vol C Tables 4.2.6.8 and 6.1.1.4'

loop_
_geom_angle_atom_site_label_1
_geom_angle_atom_site_label_2
_geom_angle_atom_site_label_3
_geom_angle
O2 Eu1 O1 82.88(8)
O2 Eu1 O3 84.86(7)
O1 Eu1 O3 86.08(8)
O2 Eu1 O10 145.51(8)
O1 Eu1 O10 82.63(8)
O3 Eu1 O10 125.04(7)
O2 Eu1 O5 128.41(7)
O1 Eu1 O5 145.56(8)
O3 Eu1 O5 83.44(8)
O10 Eu1 O5 76.92(8)
O2 Eu1 O7 83.32(8)
O1 Eu1 O7 126.87(7)
O3 Eu1 O7 142.89(7)
O10 Eu1 O7 80.70(8)
O5 Eu1 O7 76.85(7)
O2 Eu1 O4 78.08(7)
O1 Eu1 O4 155.59(8)
O3 Eu1 O4 77.18(7)
O10 Eu1 O4 121.55(8)
O5 Eu1 O4 50.34(7)
O7 Eu1 O4 65.99(7)
O2 Eu1 O11 152.55(8)
O1 Eu1 O11 77.57(8)
O3 Eu1 O11 74.83(7)
O10 Eu1 O11 50.21(7)
O5 Eu1 O11 68.04(7)
O7 Eu1 O11 123.91(7)
O4 Eu1 O11 114.11(7)
O2 Eu1 O8 77.11(7)
O1 Eu1 O8 77.06(7)
O3 Eu1 O8 156.58(8)
O10 Eu1 O8 69.20(7)
O5 Eu1 O8 119.52(8)
O7 Eu1 O8 49.85(7)
O4 Eu1 O8 112.83(7)
O11 Eu1 O8 116.27(7)
O2 Eu1 N4 103.19(7)
O1 Eu1 N4 163.88(7)
O3 Eu1 N4 79.70(7)
O10 Eu1 N4 99.30(8)
O5 Eu1 N4 25.23(7)
O7 Eu1 N4 69.07(7)
O4 Eu1 N4 25.12(7)
O11 Eu1 N4 91.31(8)
O8 Eu1 N4 118.70(7)
O2 Eu1 N6 160.15(8)
O1 Eu1 N6 78.27(8)
O3 Eu1 N6 99.90(8)
O10 Eu1 N6 25.15(7)
O5 Eu1 N6 71.43(8)
O7 Eu1 N6 103.07(8)
O4 Eu1 N6 121.75(8)
O11 Eu1 N6 25.08(7)
O8 Eu1 N6 92.53(8)
N4 Eu1 N6 96.63(8)
O2 Eu1 N5 78.20(8)
O1 Eu1 N5 101.83(7)
O3 Eu1 N5 160.15(7)
O10 Eu1 N5 74.41(7)
O5 Eu1 N5 98.99(8)
O7 Eu1 N5 25.03(7)
O4 Eu1 N5 89.15(7)
O11 Eu1 N5 124.46(7)
O8 Eu1 N5 24.86(7)
N4 Eu1 N5 94.07(7)
N6 Eu1 N5 99.53(8)
C1 O1 Eu1 144.71(19)
O1 C1 C5 122.0(3)
O1 C1 C2 123.2(3)
C5 C1 C2 114.7(3)
C3 C2 C1 121.2(3)
C3 C2 H2 119.4
C1 C2 H2 119.4
N1 C3 C2 121.6(3)
N1 C3 H3 119.2
C2 C3 H3 119.2
N1 C4 C5 121.9(3)
N1 C4 H4 119.1
C5 C4 H4 119.1
C4 C5 C1 121.4(3)
C4 C5 H5 119.3
C1 C5 H5 119.3
C3 N1 C4 119.1(3)
C3 N1 C6 121.0(3)
C4 N1 C6 119.6(3)
N1 C6 C7 111.3(3)
N1 C6 H6A 109.4
C7 C6 H6A 109.4
N1 C6 H6B 109.4
C7 C6 H6B 109.4
H6A C6 H6B 108
C8 C7 C12 118.7(4)
C8 C7 C6 120.8(4)
C12 C7 C6 120.5(4)
C9 C8 C7 120.9(5)
C9 C8 H8 119.5
C7 C8 H8 119.5
C8 C9 C10 119.9(5)
C8 C9 H9 120.1
C10 C9 H9 120.1
C11 C10 C9 119.4(6)
C11 C10 H10 120.3
C9 C10 H10 120.3
C10 C11 C12 120.4(5)
C10 C11 H11 119.8
C12 C11 H11 119.8
C11 C12 C7 120.7(5)
C11 C12 H12 119.7
C7 C12 H12 119.7
C13 O2 Eu1 140.73(18)
O2 C13 C17 121.8(3)
O2 C13 C14 123.3(3)
C17 C13 C14 114.8(3)
C15 C14 C13 121.4(3)
C15 C14 H14 119.3
C13 C14 H14 119.3
N2 C15 C14 121.6(3)
N2 C15 H15 119.2
C14 C15 H15 119.2
C17 C16 N2 122.2(3)
C17 C16 H16 118.9
N2 C16 H16 118.9
C16 C17 C13 121.3(3)
C16 C17 H17 119.4
C13 C17 H17 119.4
C15 N2 C16 118.7(3)
C15 N2 C18 121.2(3)
C16 N2 C18 120.1(3)
N2 C18 C19 112.7(3)
N2 C18 H18A 109.1
C19 C18 H18A 109.1
N2 C18 H18B 109.1
C19 C18 H18B 109.1
H18A C18 H18B 107.8
C20' C19 C24' 117.5(8)
C24 C19 C20 115.1(7)
C20' C19 C18 117.7(5)
C24 C19 C18 123.9(6)
C24' C19 C18 120.9(6)
C20 C19 C18 120.6(4)
C21 C20 C19 120.4(7)
C21 C20 H20 119.8
C19 C20 H20 119.8
C22 C21 C20 121.3(9)
C22 C21 H21 119.3
C20 C21 H21 119.3
C21 C22 C23 119.7(8)
C21 C22 H22 120.1
C23 C22 H22 120.1
C22' C23 C24' 122.0(9)
C24 C23 C22 118.3(8)
C24 C23 H23A 120.8
C22 C23 H23A 120.8
C22' C23 H23B 119
C24' C23 H23B 119
C23 C24 C19 124.6(11)
C23 C24 H24 117.7
C19 C24 H24 117.7
C19 C20' C21' 122.4(8)
C19 C20' H20' 118.8
C21' C20' H20' 118.8
C20' C21' C22' 118.1(9)
C20' C21' H21' 121
C22' C21' H21' 121
C23 C22' C21' 121.3(10)
C23 C22' H22' 119.3
C21' C22' H22' 119.3
C19 C24' C23 117.7(10)
C19 C24' H24' 121.1
C23 C24' H24' 121.1
C25 O3 Eu1 138.74(18)
O3 C25 C29 123.2(3)
O3 C25 C26 121.4(3)
C29 C25 C26 115.5(3)
C27 C26 C25 120.7(3)
C27 C26 H26 119.6
C25 C26 H26 119.6
N3 C27 C26 121.9(3)
N3 C27 H27 119.1
C26 C27 H27 119.1
N3 C28 C29 121.6(3)
N3 C28 H28 119.2
C29 C28 H28 119.2
C28 C29 C25 121.0(3)
C28 C29 H29 119.5
C25 C29 H29 119.5
C28 N3 C27 119.3(3)
C28 N3 C30 121.6(3)
C27 N3 C30 118.7(3)
N3 C30 C31 111.1(3)
N3 C30 H30A 109.4
C31 C30 H30A 109.4
N3 C30 H30B 109.4
C31 C30 H30B 109.4
H30A C30 H30B 108
C36 C31 C32' 111.4(6)
C36 C31 C32 123.1(6)
C36 C31 C30 121.1(3)
C32' C31 C30 126.4(6)
C32 C31 C30 114.6(6)
C33 C32 C31 117.9(8)
C33 C32 H32 121
C31 C32 H32 121
C34 C33 C32 118.9(9)
C34 C33 H33 120.5
C32 C33 H33 120.5
C33 C34 C35 123.7(9)
C33 C34 H34 118.2
C35 C34 H34 118.2
C36 C35 C34 110.7(16)
C36 C35 H35 124.7
C34 C35 H35 124.7
C33' C32' C31 126.4(10)
C33' C32' H32' 116.8
C31 C32' H32' 116.8
C32' C33' C34' 120.5(11)
C32' C33' H33' 119.8
C34' C33' H33' 119.8
C35' C34' C33' 112.2(11)
C35' C34' H34' 123.9
C33' C34' H34' 123.9
C34' C35' C36 126.6(17)
C34' C35' H35' 116.7
C36 C35' H35' 116.7
C31 C36 C35 123.2(12)
C31 C36 C35' 119.5(10)
C31 C36 H36A 118.4
C35 C36 H36A 118.4
C31 C36 H36B 120.2
C35' C36 H36B 120.2
O6 N4 O4 122.5(3)
O6 N4 O5 119.9(3)
O4 N4 O5 117.6(2)
O6 N4 Eu1 176.7(2)
O4 N4 Eu1 60.74(13)
O5 N4 Eu1 56.84(13)
N4 O4 Eu1 94.14(16)
N4 O5 Eu1 97.94(16)
O9 N5 O8 122.5(3)
O9 N5 O7 120.3(3)
O8 N5 O7 117.1(2)
O9 N5 Eu1 175.3(2)
O8 N5 Eu1 60.83(13)
O7 N5 Eu1 56.42(13)
N5 O7 Eu1 98.55(16)
N5 O8 Eu1 94.31(15)
O12 N6 O11 122.4(3)
O12 N6 O10 120.8(3)
O11 N6 O10 116.8(2)
O12 N6 Eu1 176.3(3)
O11 N6 Eu1 60.77(14)
O10 N6 Eu1 56.12(14)
N6 O10 Eu1 98.73(17)
N6 O11 Eu1 94.15(16)
N7 C37 C38 179.5(8)
C37 C38 H38A 109.5
C37 C38 H38B 109.5
H38A C38 H38B 109.5
C37 C38 H38C 109.5
H38A C38 H38C 109.5
H38B C38 H38C 109.5
N8 C39 C40 175(5)
C39 C40 H40A 109.5
C39 C40 H40B 109.5
H40A C40 H40B 109.5
C39 C40 H40C 109.5
H40A C40 H40C 109.5
H40B C40 H40C 109.5
N8' C39' C40' 179(3)
N8' C39' C39" 114(2)
C40' C39' C39" 65.8(17)
C40" C40' C39' 109(3)
C40" C40' C39" 53(2)
C39' C40' C39" 66.8(18)
C40" C40' H40D 109.5
C39' C40' H40D 78.8
C39" C40' H40D 70
C40" C40' H40E 109.5
C39' C40' H40E 33.7
C39" C40' H40E 90.6
H40D C40' H40E 109.5
C40" C40' H40F 109.5
C39' C40' H40F 135.1
C39" C40' H40F 158.1
H40D C40' H40F 109.5
H40E C40' H40F 109.5
N8" C39" C40" 167(5)
N8" C39" C40' 141(5)
C40" C39" C40' 37(2)
N8" C39" C39' 96(4)
C40" C39" C39' 78(3)
C40' C39" C39' 47.4(12)
C40' C40" C39" 89(4)
C40' C40" H40G 109.5
C39" C40" H40G 116.1
C40' C40" H40H 109.5
C39" C40" H40H 120.7
H40G C40" H40H 109.5
C40' C40" H40I 109.5
C39" C40" H40I 20.3
H40G C40" H40I 109.5
H40H C40" H40I 109.5

loop_
_geom_bond_atom_site_label_1
_geom_bond_atom_site_label_2
_geom_bond_distance
Eu1 O2 2.297(2)
Eu1 O1 2.305(2)
Eu1 O3 2.3142(19)
Eu1 O10 2.483(2)
Eu1 O5 2.492(2)
Eu1 O7 2.505(2)
Eu1 O4 2.579(2)
Eu1 O11 2.586(2)
Eu1 O8 2.603(2)
Eu1 N4 2.948(2)
Eu1 N6 2.956(3)
Eu1 N5 2.973(2)
O1 C1 1.279(3)
C1 C5 1.412(4)
C1 C2 1.420(4)
C2 C3 1.356(4)
C2 H2 0.93
C3 N1 1.347(4)
C3 H3 0.93
C4 N1 1.348(4)
C4 C5 1.349(4)
C4 H4 0.93
C5 H5 0.93
N1 C6 1.482(4)
C6 C7 1.502(6)
C6 H6A 0.97
C6 H6B 0.97
C7 C8 1.368(6)
C7 C12 1.378(5)
C8 C9 1.367(7)
C8 H8 0.93
C9 C10 1.385(8)
C9 H9 0.93
C10 C11 1.361(8)
C10 H10 0.93
C11 C12 1.368(7)
C11 H11 0.93
C12 H12 0.93
O2 C13 1.284(3)
C13 C17 1.410(4)
C13 C14 1.418(4)
C14 C15 1.355(4)
C14 H14 0.93
C15 N2 1.347(4)
C15 H15 0.93
C16 C17 1.346(4)
C16 N2 1.352(4)
C16 H16 0.93
C17 H17 0.93
N2 C18 1.481(4)
C18 C19 1.492(5)
C18 H18A 0.97
C18 H18B 0.97
C19 C20' 1.334(9)
C19 C24 1.358(11)
C19 C24' 1.388(11)
C19 C20 1.462(8)
C20 C21 1.374(9)
C20 H20 0.93
C21 C22 1.326(15)
C21 H21 0.93
C22 C23 1.433(15)
C22 H22 0.93
C23 C22' 1.251(17)
C23 C24 1.349(10)
C23 C24' 1.413(11)
C23 H23A 0.93
C23 H23B 0.93
C24 H24 0.93
C20' C21' 1.366(10)
C20' H20' 0.93
C21' C22' 1.375(18)
C21' H21' 0.93
C22' H22' 0.93
C24' H24' 0.93
O3 C25 1.280(3)
C25 C29 1.416(4)
C25 C26 1.419(4)
C26 C27 1.353(4)
C26 H26 0.93
C27 N3 1.353(4)
C27 H27 0.93
C28 N3 1.348(4)
C28 C29 1.358(4)
C28 H28 0.93
C29 H29 0.93
N3 C30 1.483(4)
C30 C31 1.497(5)
C30 H30A 0.97
C30 H30B 0.97
C31 C36 1.368(5)
C31 C32' 1.379(11)
C31 C32 1.394(10)
C32 C33 1.391(10)
C32 H32 0.93
C33 C34 1.376(12)
C33 H33 0.93
C34 C35 1.54(3)
C34 H34 0.93
C35 C36 1.373(12)
C35 H35 0.93
C32' C33' 1.364(11)
C32' H32' 0.93
C33' C34' 1.387(17)
C33' H33' 0.93
C34' C35' 1.30(3)
C34' H34' 0.93
C35' C36 1.396(12)
C35' H35' 0.93
C36 H36A 0.93
C36 H36B 0.93
N4 O6 1.221(3)
N4 O4 1.255(3)
N4 O5 1.269(3)
N5 O9 1.219(3)
N5 O8 1.253(3)
N5 O7 1.272(3)
N6 O12 1.212(4)
N6 O11 1.256(3)
N6 O10 1.271(3)
N7 C37 1.123(7)
C37 C38 1.443(8)
C38 H38A 0.96
C38 H38B 0.96
C38 H38C 0.96
N8 C39 1.145(11)
C39 C40 1.460(11)
C40 H40A 0.96
C40 H40B 0.96
C40 H40C 0.96
N8' C39' 1.139(10)
C39' C40' 1.465(11)
C39' C39" 1.83(5)
C40' C40" 1.10(5)
C40' C39" 1.82(5)
C40' H40D 0.96
C40' H40E 0.96
C40' H40F 0.96
N8" C39" 1.141(11)
C39" C40" 1.458(12)
C40" H40G 0.96
C40" H40H 0.96
C40" H40I 0.96
